data_4323808
loop_
_publ_author_name
'D. Joe Anderson'
'Kurt W. Kramarz'
'Richard Eisenberg'

_publ_section_title
;
 Synthesis and Structure of the Diphenyl Binuclear Rhodium A-Frame Complex
 Rh2(\m-CO)(Ph)2(dmpm)2
;
_journal_name_full 'Inorganic Chemistry'
_journal_page_first 2688
_journal_page_last 2691
_journal_paper_doi 10.1021/ic951095m
_journal_volume 35
_journal_year 1996
_chemical_formula_moiety 'C23 H38 O P4 Rh2 '
_chemical_formula_sum 'C23 H38 O P4 Rh2'
_chemical_formula_weight 660.26
_space_group_IT_number 14
_symmetry_cell_setting monoclinic
_symmetry_Int_Tables_number 14
_symmetry_space_group_name_Hall '-P 2ybc'
_symmetry_space_group_name_H-M 'P 1 21/c 1'
_audit_creation_date 'Fri Jun 16 18:23:48 1995'
_audit_creation_method 'from TEXRAY.INF file'
_cell_angle_alpha 90
_cell_angle_beta 99.56(6)
_cell_angle_gamma 90
_cell_formula_units_Z 4
_cell_length_a 10.827(7)
_cell_length_b 21.047(9)
_cell_length_c 12.191(10)
_cell_measurement_reflns_used 25
_cell_measurement_temperature 253.2
_cell_measurement_theta_max 44.0
_cell_measurement_theta_min 4.0
_cell_volume 2739(3)
_computing_cell_refinement 'MSC/AFC Diffractometer Control'
_computing_data_collection 'MSC/AFC Diffractometer Control'
_computing_data_reduction teXsan
_computing_publication_material teXsan
_computing_structure_refinement teXsan
_computing_structure_solution MITHRIL90
_diffrn_ambient_temperature 253.2
_diffrn_measurement_device unknown
_diffrn_measurement_method 'omega/2-theta scans'
_diffrn_orient_matrix_UB_11 0.07930
_diffrn_orient_matrix_UB_12 0.01987
_diffrn_orient_matrix_UB_13 -0.01525
_diffrn_orient_matrix_UB_21 0.01414
_diffrn_orient_matrix_UB_22 -0.03719
_diffrn_orient_matrix_UB_23 -0.04748
_diffrn_orient_matrix_UB_31 -0.04773
_diffrn_orient_matrix_UB_32 0.02194
_diffrn_orient_matrix_UB_33 -0.06650
_diffrn_radiation_monochromator graphite
_diffrn_radiation_source 'X-ray tube'
_diffrn_radiation_type MoKalpha
_diffrn_radiation_wavelength 0.7107
_diffrn_reflns_av_R_equivalents 11.66
_diffrn_reflns_limit_h_max 11
_diffrn_reflns_limit_h_min 0
_diffrn_reflns_limit_k_max 22
_diffrn_reflns_limit_k_min 0
_diffrn_reflns_limit_l_max 12
_diffrn_reflns_limit_l_min -12
_diffrn_reflns_number 3683
_diffrn_reflns_theta_max 21.96
_diffrn_standards_decay_% 1.50
_diffrn_standards_interval_count 400
_diffrn_standards_number 3
_exptl_absorpt_coefficient_mu 1.439
_exptl_absorpt_correction_T_max 1.000
_exptl_absorpt_correction_T_min 0.702
_exptl_absorpt_correction_type refdelf
_exptl_absorpt_process_details Walker&Stuart_DIFABS
_exptl_crystal_colour orange-redprism
_exptl_crystal_density_diffrn 1.601
_exptl_crystal_density_meas 0.000
_exptl_crystal_description prism
_exptl_crystal_F_000 1336.00
_exptl_crystal_size_max 0.525
_exptl_crystal_size_mid 0.150
_exptl_crystal_size_min 0.150
_refine_diff_density_max 0.40
_refine_diff_density_min -0.34
_refine_ls_extinction_coef 0.00000
_refine_ls_extinction_method none
_refine_ls_goodness_of_fit_obs 1.839
_refine_ls_hydrogen_treatment noref
_refine_ls_matrix_type full
_refine_ls_number_parameters 271
_refine_ls_number_reflns 2710
_refine_ls_number_restraints 0
_refine_ls_R_factor_obs 0.0261
_refine_ls_shift/esd_max 0.4740
_refine_ls_structure_factor_coef F
_refine_ls_weighting_scheme sigma
_refine_ls_wR_factor_obs 0.0310
_reflns_number_observed 2710
_reflns_number_total 3468
_reflns_observed_criterion 3.00
_cod_data_source_file ic951095m.cif
_cod_data_source_block RH2(CO)(C6H5)2(DMPM)2
_cod_original_cell_volume 2739(2)
_cod_original_sg_symbol_H-M 'P 21/c '
_cod_original_formula_sum 'C23 H38 O P4 Rh2 '
_cod_database_code 4323808

loop_
_symmetry_equiv_pos_as_xyz
'   +x,   +y,   +z'
'   -x,1/2+y,1/2-z'
'   -x,   -y,   -z'
'   +x,1/2-y,1/2+z'

loop_
_atom_site_aniso_label
_atom_site_aniso_U_11
_atom_site_aniso_U_22
_atom_site_aniso_U_33
_atom_site_aniso_U_12
_atom_site_aniso_U_13
_atom_site_aniso_U_23
Rh(1) 0.0266(2) 0.0201(2) 0.0410(3) -0.0018(2) 0.0129(2) -0.0029(2)
Rh(2) 0.0257(2) 0.0211(2) 0.0341(3) -0.0017(2) 0.0117(2) -0.0030(2)
P(1) 0.0324(8) 0.0211(7) 0.0452(9) -0.0004(6) 0.0127(7) -0.0044(6)
P(2) 0.0281(7) 0.0264(8) 0.0399(9) 0.0004(6) 0.0140(7) -0.0019(6)
P(3) 0.0275(7) 0.0265(7) 0.0368(8) 0.0005(6) 0.0127(6) -0.0015(6)
P(4) 0.0329(8) 0.0221(7) 0.0339(8) -0.0014(6) 0.0129(7) -0.0031(6)
O() 0.070(3) 0.058(3) 0.036(2) -0.005(2) 0.010(2) 0.003(2)
C(1) 0.039(3) 0.026(3) 0.034(3) -0.001(2) 0.008(3) -0.003(3)
C(2) 0.027(3) 0.021(3) 0.049(4) 0.001(2) 0.013(3) -0.008(3)
C(3) 0.042(3) 0.035(3) 0.041(3) -0.001(3) 0.014(3) 0.003(3)
C(4) 0.062(4) 0.033(3) 0.058(4) 0.002(3) 0.035(4) 0.012(3)
C(5) 0.045(4) 0.034(4) 0.081(5) -0.011(3) 0.030(4) -0.004(3)
C(6) 0.037(3) 0.041(4) 0.070(5) -0.007(3) 0.014(3) -0.010(3)
C(7) 0.037(3) 0.033(3) 0.045(4) 0.004(3) 0.013(3) 0.003(3)
C(8) 0.028(3) 0.024(3) 0.033(3) 0.000(2) 0.014(3) -0.006(2)
C(9) 0.034(3) 0.030(3) 0.048(4) -0.003(3) 0.021(3) -0.006(3)
C(10) 0.037(3) 0.041(3) 0.047(4) 0.006(3) 0.004(3) -0.011(3)
C(11) 0.032(3) 0.032(3) 0.079(5) -0.003(3) 0.012(3) -0.018(3)
C(12) 0.045(4) 0.031(3) 0.069(5) -0.006(3) 0.023(3) -0.003(3)
C(13) 0.036(3) 0.036(3) 0.043(3) -0.001(3) 0.012(3) -0.002(3)
C(14) 0.040(3) 0.041(3) 0.054(4) 0.003(3) 0.004(3) 0.000(3)
C(15) 0.037(3) 0.046(4) 0.063(4) -0.002(3) 0.026(3) -0.004(3)
C(16) 0.034(3) 0.029(3) 0.040(3) 0.006(2) 0.015(3) -0.006(2)
C(17) 0.048(4) 0.039(3) 0.066(4) 0.001(3) 0.018(3) 0.013(3)
C(18) 0.050(4) 0.036(3) 0.067(4) 0.001(3) 0.005(3) -0.019(3)
C(19) 0.039(3) 0.036(3) 0.049(4) -0.002(3) 0.012(3) -0.011(3)
C(20) 0.061(4) 0.031(3) 0.050(4) 0.006(3) 0.022(3) 0.008(3)
C(21) 0.037(3) 0.027(3) 0.035(3) 0.003(2) 0.011(3) -0.004(2)
C(22) 0.036(3) 0.042(3) 0.062(4) 0.002(3) 0.025(3) -0.001(3)
C(23) 0.044(4) 0.051(4) 0.048(4) 0.006(3) 0.007(3) 0.004(3)

loop_
_atom_site_label
_atom_site_fract_x
_atom_site_fract_y
_atom_site_fract_z
_atom_site_U_iso_or_equiv
_atom_site_thermal_displace_type
_atom_site_calc_flag
_atom_site_calc_attached_atom
Rh(1) 0.24580(4) 0.19397(2) 0.34045(3) 0 Uij ? ?
Rh(2) 0.03526(4) 0.11327(2) 0.30038(3) 0 Uij ? ?
P(1) 0.1260(1) 0.27911(6) 0.3717(1) 0 Uij ? ?
P(2) -0.0983(1) 0.19038(6) 0.3392(1) 0 Uij ? ?
P(3) 0.3794(1) 0.11701(6) 0.2978(1) 0 Uij ? ?
P(4) 0.1508(1) 0.02840(6) 0.2584(1) 0 Uij ? ?
O() 0.1828(4) 0.1172(2) 0.5240(3) 0 Uij ? ?
C(1) 0.1647(5) 0.1343(2) 0.4302(4) 0 Uij ? ?
C(2) 0.3858(4) 0.2591(2) 0.3304(4) 0 Uij ? ?
C(3) 0.3958(5) 0.2926(2) 0.2310(4) 0 Uij ? ?
C(4) 0.4907(6) 0.3366(2) 0.2256(5) 0 Uij ? ?
C(5) 0.5772(5) 0.3498(3) 0.3195(6) 0 Uij ? ?
C(6) 0.5699(5) 0.3185(3) 0.4163(5) 0 Uij ? ?
C(7) 0.4760(5) 0.2739(2) 0.4202(4) 0 Uij ? ?
C(8) -0.1231(4) 0.0626(2) 0.2339(4) 0 Uij ? ?
C(9) -0.1839(5) 0.0693(2) 0.1237(4) 0 Uij ? ?
C(10) -0.2879(5) 0.0327(3) 0.0781(4) 0 Uij ? ?
C(11) -0.3332(5) -0.0129(2) 0.1410(5) 0 Uij ? ?
C(12) -0.2766(5) -0.0210(2) 0.2502(5) 0 Uij ? ?
C(13) -0.1742(5) 0.0160(2) 0.2942(4) 0 Uij ? ?
C(14) -0.1980(5) 0.2270(3) 0.2216(5) 0 Uij ? ?
C(15) -0.2103(5) 0.1670(3) 0.4285(5) 0 Uij ? ?
C(16) -0.0217(4) 0.2585(2) 0.4169(4) 0 Uij ? ?
C(17) 0.0777(5) 0.3281(2) 0.2493(5) 0 Uij ? ?
C(18) 0.1868(5) 0.3379(3) 0.4768(5) 0 Uij ? ?
C(19) 0.0886(5) -0.0243(2) 0.1443(4) 0 Uij ? ?
C(20) 0.1871(5) -0.0283(2) 0.3727(4) 0 Uij ? ?
C(21) 0.3038(4) 0.0483(2) 0.2211(4) 0 Uij ? ?
C(22) 0.4965(5) 0.1369(2) 0.2122(5) 0 Uij ? ?
C(23) 0.4747(5) 0.0810(3) 0.4183(5) 0 Uij ? ?
H(1) 0 0 0 0 Uij ? ?
H(2) 0 0 0 0 Uij ? ?
H(3) 0 0 0 0 Uij ? ?
H(4) 0 0 0 0 Uij ? ?
H(5) 0 0 0 0 Uij ? ?
H(6) 0 0 0 0 Uij ? ?
H(7) 0 0 0 0 Uij ? ?
H(8) 0 0 0 0 Uij ? ?
H(9) 0 0 0 0 Uij ? ?
H(10) 0 0 0 0 Uij ? ?
H(11) 0 0 0 0 Uij ? ?
H(12) 0 0 0 0 Uij ? ?
H(13) 0 0 0 0 Uij ? ?
H(14) 0 0 0 0 Uij ? ?
H(15) 0 0 0 0 Uij ? ?
H(16) 0 0 0 0 Uij ? ?
H(17) 0 0 0 0 Uij ? ?
H(18) 0 0 0 0 Uij ? ?
H(19) 0 0 0 0 Uij ? ?
H(20) 0 0 0 0 Uij ? ?
H(21) 0 0 0 0 Uij ? ?
H(22) 0 0 0 0 Uij ? ?
H(23) 0 0 0 0 Uij ? ?
H(24) 0 0 0 0 Uij ? ?
H(25) 0 0 0 0 Uij ? ?
H(26) 0 0 0 0 Uij ? ?
H(27) 0 0 0 0 Uij ? ?
H(28) 0 0 0 0 Uij ? ?
H(29) 0 0 0 0 Uij ? ?
H(30) 0 0 0 0 Uij ? ?
H(31) 0 0 0 0 Uij ? ?
H(32) 0 0 0 0 Uij ? ?
H(33) 0 0 0 0 Uij ? ?
H(34) 0 0 0 0 Uij ? ?
H(35) 0 0 0 0 Uij ? ?
H(36) 0 0 0 0 Uij ? ?
H(37) 0 0 0 0 Uij ? ?
H(38) 0 0 0 0 Uij ? ?

loop_
_atom_type_symbol
_atom_type_oxidation_number
_atom_type_number_in_cell
_atom_type_scat_dispersion_real
_atom_type_scat_dispersion_imag
_atom_type_scat_source
Rh 0 8 -1.118 0.919 'International Tables'
P 0 16 0.102 0.094 'International Tables'
C 0 92 0.003 0.002 'International Tables'
O 0 4 0.011 0.006 'International Tables'
H 0 152 0.000 0.000 'International Tables'

loop_
_geom_angle_atom_site_label_1
_geom_angle_atom_site_label_2
_geom_angle_atom_site_label_3
_geom_angle
_geom_angle_site_symmetry_1
_geom_angle_site_symmetry_2
_geom_angle_site_symmetry_3
_geom_angle_publ_flag
Rh(2) Rh(1) P(1) 92.03(4) ? ? ? yes
Rh(2) Rh(1) P(3) 93.35(4) ? ? ? yes
Rh(2) Rh(1) C(1) 44.7(1) ? ? ? yes
Rh(2) Rh(1) C(2) 166.2(1) ? ? ? yes
P(1) Rh(1) P(3) 172.97(5) ? ? ? yes
P(1) Rh(1) C(1) 95.1(1) ? ? ? yes
P(1) Rh(1) C(2) 86.1(1) ? ? ? yes
P(3) Rh(1) C(1) 91.9(1) ? ? ? yes
P(3) Rh(1) C(2) 87.6(1) ? ? ? yes
C(1) Rh(1) C(2) 149.1(2) ? ? ? yes
Rh(1) Rh(2) P(2) 93.35(4) ? ? ? yes
Rh(1) Rh(2) P(4) 92.97(3) ? ? ? yes
Rh(1) Rh(2) C(1) 44.2(1) ? ? ? yes
Rh(1) Rh(2) C(8) 166.6(1) ? ? ? yes
P(2) Rh(2) P(4) 173.68(5) ? ? ? yes
P(2) Rh(2) C(1) 93.7(1) ? ? ? yes
P(2) Rh(2) C(8) 86.2(1) ? ? ? yes
P(4) Rh(2) C(1) 90.7(1) ? ? ? yes
P(4) Rh(2) C(8) 87.6(1) ? ? ? yes
C(1) Rh(2) C(8) 149.2(2) ? ? ? yes
Rh(1) P(1) C(16) 114.5(2) ? ? ? yes
Rh(1) P(1) C(17) 113.7(2) ? ? ? yes
Rh(1) P(1) C(18) 120.0(2) ? ? ? yes
C(16) P(1) C(17) 103.6(2) ? ? ? yes
C(16) P(1) C(18) 100.4(2) ? ? ? yes
C(17) P(1) C(18) 102.3(3) ? ? ? yes
Rh(2) P(2) C(14) 117.0(2) ? ? ? yes
Rh(2) P(2) C(15) 116.1(2) ? ? ? yes
Rh(2) P(2) C(16) 114.5(2) ? ? ? yes
C(14) P(2) C(15) 102.6(3) ? ? ? yes
C(14) P(2) C(16) 103.6(2) ? ? ? yes
C(15) P(2) C(16) 100.9(2) ? ? ? yes
Rh(1) P(3) C(21) 115.2(2) ? ? ? yes
Rh(1) P(3) C(22) 119.7(2) ? ? ? yes
Rh(1) P(3) C(23) 114.0(2) ? ? ? yes
C(21) P(3) C(22) 100.5(2) ? ? ? yes
C(21) P(3) C(23) 103.3(2) ? ? ? yes
C(22) P(3) C(23) 101.8(2) ? ? ? yes
Rh(2) P(4) C(19) 120.0(2) ? ? ? yes
Rh(2) P(4) C(20) 113.3(2) ? ? ? yes
Rh(2) P(4) C(21) 115.3(2) ? ? ? yes
C(19) P(4) C(20) 101.1(2) ? ? ? yes
C(19) P(4) C(21) 100.6(2) ? ? ? yes
C(20) P(4) C(21) 104.4(2) ? ? ? yes
Rh(1) C(1) Rh(2) 91.2(2) ? ? ? yes
Rh(1) C(1) O 135.6(4) ? ? ? yes
Rh(2) C(1) O 133.2(4) ? ? ? yes
Rh(1) C(2) C(3) 122.7(4) ? ? ? yes
Rh(1) C(2) C(7) 122.3(4) ? ? ? yes
C(3) C(2) C(7) 115.0(4) ? ? ? yes
C(2) C(3) C(4) 122.1(5) ? ? ? yes
C(3) C(4) C(5) 119.8(5) ? ? ? yes
C(4) C(5) C(6) 119.4(5) ? ? ? yes
C(5) C(6) C(7) 120.2(5) ? ? ? yes
C(2) C(7) C(6) 123.5(5) ? ? ? yes
Rh(2) C(8) C(9) 123.4(3) ? ? ? yes
Rh(2) C(8) C(13) 122.1(4) ? ? ? yes
C(9) C(8) C(13) 114.4(4) ? ? ? yes
C(8) C(9) C(10) 122.9(5) ? ? ? yes
C(9) C(10) C(11) 120.1(5) ? ? ? yes
C(10) C(11) C(12) 119.0(5) ? ? ? yes
C(11) C(12) C(13) 120.2(5) ? ? ? yes
C(8) C(13) C(12) 123.4(5) ? ? ? yes
P(1) C(16) P(2) 111.8(2) ? ? ? yes
P(3) C(21) P(4) 113.4(2) ? ? ? yes

loop_
_geom_bond_atom_site_label_1
_geom_bond_atom_site_label_2
_geom_bond_distance
_geom_bond_site_symmetry_1
_geom_bond_site_symmetry_2
_geom_bond_publ_flag
Rh(1) Rh(2) 2.8254(5) ? ? yes
Rh(1) P(1) 2.285(1) ? ? yes
Rh(1) P(3) 2.293(1) ? ? yes
Rh(1) C(1) 1.969(5) ? ? yes
Rh(1) C(2) 2.066(5) ? ? yes
Rh(2) P(2) 2.279(1) ? ? yes
Rh(2) P(4) 2.291(1) ? ? yes
Rh(2) C(1) 1.987(5) ? ? yes
Rh(2) C(8) 2.072(5) ? ? yes
P(1) C(16) 1.833(5) ? ? yes
P(1) C(17) 1.822(6) ? ? yes
P(1) C(18) 1.828(5) ? ? yes
P(2) C(14) 1.821(6) ? ? yes
P(2) C(15) 1.832(5) ? ? yes
P(2) C(16) 1.842(5) ? ? yes
P(3) C(21) 1.842(5) ? ? yes
P(3) C(22) 1.823(5) ? ? yes
P(3) C(23) 1.821(6) ? ? yes
P(4) C(19) 1.824(5) ? ? yes
P(4) C(20) 1.831(5) ? ? yes
P(4) C(21) 1.841(5) ? ? yes
O C(1) 1.188(6) ? ? yes
C(2) C(3) 1.424(7) ? ? yes
C(2) C(7) 1.380(7) ? ? yes
C(3) C(4) 1.397(7) ? ? yes
C(4) C(5) 1.385(8) ? ? yes
C(5) C(6) 1.369(8) ? ? yes
C(6) C(7) 1.393(7) ? ? yes
C(8) C(9) 1.406(7) ? ? yes
C(8) C(13) 1.396(6) ? ? yes
C(9) C(10) 1.404(7) ? ? yes
C(10) C(11) 1.372(7) ? ? yes
C(11) C(12) 1.384(8) ? ? yes
C(12) C(13) 1.391(7) ? ? yes
